data_4129017
loop_
_publ_author_name
'Hu, Xiaoran'
'Zeng, Tian'
'Husic, Corey C.'
'Robb, Maxwell J.'

_publ_section_title
;
 Mechanically Triggered Small Molecule Release from a Masked Furfuryl
 Carbonate.
;
_journal_issue 38
_journal_name_full 'Journal of the American Chemical Society'
_journal_page_first 15018
_journal_page_last 15023
_journal_paper_doi 10.1021/jacs.9b08663
_journal_volume 141
_journal_year 2019
_chemical_absolute_configuration ad
_chemical_formula_moiety 'C17 H22 Br N O7, 0.5(H2 O)'
_chemical_formula_sum 'C17 H23 Br N O7.5'
_chemical_formula_weight 441.27
_space_group_crystal_system orthorhombic
_space_group_IT_number 33
_space_group_name_Hall 'P 2c -2n'
_space_group_name_H-M_alt 'P n a 21'
_atom_sites_solution_hydrogens mixed
_audit_creation_date 2019-07-04
_audit_creation_method
;
Olex2 1.2
(compiled 2018.05.29 svn.r3508 for OlexSys, GUI svn.r5506),
 SHELXL-2018/3, and manual edit
;
_cell_angle_alpha 90
_cell_angle_beta 90
_cell_angle_gamma 90
_cell_formula_units_Z 8
_cell_length_a 12.858(2)
_cell_length_b 10.2977(15)
_cell_length_c 29.000(4)
_cell_measurement_reflns_used 9938
_cell_measurement_temperature 200
_cell_measurement_theta_max 79.57
_cell_measurement_theta_min 3.05
_cell_volume 3839.8(10)
_computing_cell_refinement 'SAINT V8.38A (Bruker-AXS, 2016)'
_computing_data_collection 'BIS V6.2.9/2018-03-16 & APEX3 v2018.7-2 (Bruker-AXS, 2018)'
_computing_data_reduction 'SAINT V8.38A (Bruker-AXS, 2016)'
_computing_molecular_graphics 'DIAMOND 3 (Crystal Impact, 1999)'
_computing_publication_material 'Olex2 (Dolomanov et al., 2009)'
_computing_structure_refinement 'SHELXL-2018/3 (Sheldrick, 2015)'
_computing_structure_solution 'SHELXT-2014/5 (Sheldrick, 2013)'
_diffrn_ambient_temperature 200
_diffrn_detector 'CPAD Area Detector'
_diffrn_detector_area_resol_mean 7.69
_diffrn_detector_type 'Bruker PHOTON II'
_diffrn_measured_fraction_theta_full 0.999
_diffrn_measured_fraction_theta_max 0.979
_diffrn_measurement_device '\k-geometry diffractometer'
_diffrn_measurement_device_type 'Bruker D8 VENTURE'
_diffrn_measurement_method '\f and \w scans'
_diffrn_radiation_monochromator 'multilayer mirrors'
_diffrn_radiation_type CuK\a
_diffrn_radiation_wavelength 1.54178
_diffrn_reflns_av_R_equivalents 0.0720
_diffrn_reflns_av_unetI/netI 0.0670
_diffrn_reflns_Laue_measured_fraction_full 0.999
_diffrn_reflns_Laue_measured_fraction_max 0.979
_diffrn_reflns_limit_h_max 13
_diffrn_reflns_limit_h_min -16
_diffrn_reflns_limit_k_max 13
_diffrn_reflns_limit_k_min -11
_diffrn_reflns_limit_l_max 36
_diffrn_reflns_limit_l_min -36
_diffrn_reflns_number 31123
_diffrn_reflns_point_group_measured_fraction_full 0.995
_diffrn_reflns_point_group_measured_fraction_max 0.963
_diffrn_reflns_theta_full 67.679
_diffrn_reflns_theta_max 81.319
_diffrn_reflns_theta_min 3.048
_diffrn_source 'microfocus sealed tube'
_diffrn_source_current 1
_diffrn_source_power 0.05
_diffrn_source_type 'Incoatec I\mS HB'
_diffrn_source_voltage 50
_diffrn_standards_number 0
_exptl_absorpt_coefficient_mu 3.291
_exptl_absorpt_correction_T_max 1.0000
_exptl_absorpt_correction_T_min 0.7949
_exptl_absorpt_correction_type multi-scan
_exptl_absorpt_process_details
; SADABS-2016/2 (Bruker,2016/2) was used for absorption correction. 
wR2(int) was 0.1449 before and 0.0943 after correction. 
The Ratio of minimum to maximum transmission is 0.7949. 
The \l/2 correction factor is Not present.
;
_exptl_crystal_colour colourless
_exptl_crystal_colour_primary colourless
_exptl_crystal_density_diffrn 1.527
_exptl_crystal_description Block
_exptl_crystal_F_000 1816
_exptl_crystal_size_max 0.25
_exptl_crystal_size_mid 0.10
_exptl_crystal_size_min 0.10
_refine_diff_density_max 0.713
_refine_diff_density_min -0.691
_refine_diff_density_rms 0.079
_refine_ls_abs_structure_details
;
 Refined as an inversion twin.
;
_refine_ls_abs_structure_Flack 0.45(4)
_refine_ls_extinction_method none
_refine_ls_goodness_of_fit_ref 1.076
_refine_ls_hydrogen_treatment constr
_refine_ls_matrix_type full
_refine_ls_number_parameters 500
_refine_ls_number_reflns 8177
_refine_ls_number_restraints 6
_refine_ls_restrained_S_all 1.076
_refine_ls_R_factor_all 0.0870
_refine_ls_R_factor_gt 0.0667
_refine_ls_shift/su_max 0.000
_refine_ls_shift/su_mean 0.000
_refine_ls_structure_factor_coef Fsqd
_refine_ls_weighting_details 'w=1/[\s^2^(Fo^2^)+(0.1210P)^2^+0.1640P] where P=(Fo^2^+2Fc^2^)/3'
_refine_ls_weighting_scheme calc
_refine_ls_wR_factor_gt 0.1871
_refine_ls_wR_factor_ref 0.2044
_reflns_Friedel_coverage 0.927
_reflns_Friedel_fraction_full 0.990
_reflns_Friedel_fraction_max 0.945
_reflns_number_gt 6056
_reflns_number_total 8177
_reflns_threshold_expression 'I > 2\s(I)'
_cod_data_source_file ja9b08663_si_002.cif
_cod_data_source_block v19226
_cod_original_formula_sum 'C17 H23 Br N O7.50'
_cod_database_code 4129017
_shelx_shelxl_version_number 2018/3
_shelx_space_group_comment
;
The symmetry employed for this shelxl refinement is uniquely defined
by the following loop, which should always be used as a source of
symmetry information in preference to the above space-group names.
They are only intended as comments.
;
_shelx_estimated_absorpt_t_max 0.734
_shelx_estimated_absorpt_t_min 0.493
_refine_ls_abs_structure_hooft 0.46(1)
_olex2_refinement_description
;
1. Twinned data refinement
 Scales: 0.55(4)
 0.45(4)
2. Fixed Uiso
 At 1.2 times of:
  All C(H) groups, All C(H,H) groups
 At 1.5 times of:
  All C(H,H,H) groups, All O(H) groups, All O(H,H) groups
3. Restrained distances
 C15B-C17B
 1.55 with sigma of 0.001
 Br1B-C15B = Br1C-C15B
 1.96 with sigma of 0.001
 C15B-C17B = C17C-C15B
 1.55 with sigma of 0.001
4. Uiso/Uaniso restraints and constraints
Uanis(Br1C) = Uanis(C17C)
Uanis(C17B) = Uanis(Br1B)
5. Others
 Sof(Br1C)=Sof(C17C)=Sof(H17D)=Sof(H17E)=Sof(H17F)=1-FVAR(1)
 Sof(Br1B)=Sof(C17B)=Sof(H17G)=Sof(H17H)=Sof(H17I)=FVAR(1)
6.a Free rotating group:
 O8(H8A,H8C)
6.b Ternary CH refined with riding coordinates:
 C2(H2A), C5(H5), C9(H9), C2B(H2BA), C5B(H5B), C9B(H9B)
6.c Secondary CH2 refined with riding coordinates:
 C11(H11A,H11B), C12(H12A,H12B), C13(H13A,H13B), C11B(H11C,H11D), C12B(H12C,
 H12D), C13B(H13C,H13D)
6.d Aromatic/amide H refined with riding coordinates:
 C7(H7), C8(H8), C7B(H7B), C8B(H8B)
6.e Idealised Me refined as rotating group:
 C10(H10A,H10B,H10C), C16(H16A,H16B,H16C), C17(H17A,H17B,H17C), C10B(H10D,H10E,
 H10F), C16B(H16D,H16E,H16F), C17B(H17G,H17H,H17I), C17C(H17D,H17E,H17F)
6.f Idealised tetrahedral OH refined as rotating group:
 O2(H2), O4(H4), O2B(H2B), O4B(H4B)
;
_olex2_submission_special_instructions 'No special instructions were received'

loop_
_space_group_symop_operation_xyz
'x, y, z'
'-x, -y, z+1/2'
'-x+1/2, y+1/2, z+1/2'
'x+1/2, -y+1/2, z'

loop_
_atom_site_label
_atom_site_type_symbol
_atom_site_fract_x
_atom_site_fract_y
_atom_site_fract_z
_atom_site_U_iso_or_equiv
_atom_site_adp_type
_atom_site_occupancy
_atom_site_site_symmetry_order
_atom_site_calc_flag
_atom_site_refinement_flags_posn
_atom_site_refinement_flags_occupancy
_atom_site_disorder_assembly
_atom_site_disorder_group
Br1 Br 0.50532(11) 0.86138(10) 0.09801(12) 0.0793(4) Uani 1 1 d . . . .
O1 O 0.6325(4) 0.9447(5) 0.2805(2) 0.0484(11) Uani 1 1 d . . . .
O2 O 0.7714(5) 0.9276(7) 0.3576(3) 0.0682(16) Uani 1 1 d . . . .
H2 H 0.755398 0.848596 0.358241 0.102 Uiso 1 1 calc GR . . .
O3 O 0.8006(5) 1.3107(6) 0.3194(3) 0.075(2) Uani 1 1 d . . . .
O4 O 0.6667(11) 1.5903(15) 0.3285(4) 0.124(4) Uani 1 1 d . . . .
H4 H 0.730088 1.609993 0.327474 0.186 Uiso 1 1 calc GR . . .
O5 O 0.4917(5) 1.3283(8) 0.2418(3) 0.0706(17) Uani 1 1 d . . . .
O6 O 0.4933(4) 0.8811(7) 0.2039(3) 0.0621(16) Uani 1 1 d . . . .
O7 O 0.3219(5) 0.8540(5) 0.1939(2) 0.0564(13) Uani 1 1 d . . . .
N1 N 0.6507(5) 1.3486(7) 0.2787(3) 0.0577(16) Uani 1 1 d . . . .
C1 C 0.7203(5) 1.0295(8) 0.2879(3) 0.0473(15) Uani 1 1 d . . . .
C2 C 0.6657(6) 1.1438(7) 0.3141(3) 0.0483(16) Uani 1 1 d . . . .
H2A H 0.656837 1.124457 0.347699 0.058 Uiso 1 1 calc R . . .
C3 C 0.7159(6) 1.2749(9) 0.3062(3) 0.0554(18) Uani 1 1 d . . . .
C4 C 0.5602(6) 1.2820(9) 0.2668(3) 0.0552(18) Uani 1 1 d . . . .
C5 C 0.5619(6) 1.1508(8) 0.2891(3) 0.0485(16) Uani 1 1 d . . . .
H5 H 0.501867 1.138336 0.310621 0.058 Uiso 1 1 calc R . . .
C6 C 0.5721(6) 1.0353(8) 0.2537(2) 0.0456(15) Uani 1 1 d . . . .
C7 C 0.6503(6) 1.0770(9) 0.2182(3) 0.0542(18) Uani 1 1 d . . . .
H7 H 0.636544 1.100595 0.187139 0.065 Uiso 1 1 calc R . . .
C8 C 0.7421(6) 1.0747(9) 0.2387(3) 0.0542(17) Uani 1 1 d . . . .
H8 H 0.807530 1.096415 0.225660 0.065 Uiso 1 1 calc R . . .
C9 C 0.8088(6) 0.9606(8) 0.3126(3) 0.0522(16) Uani 1 1 d . . . .
H9 H 0.868224 1.022577 0.315894 0.063 Uiso 1 1 calc R . . .
C10 C 0.8461(8) 0.8425(10) 0.2860(5) 0.073(3) Uani 1 1 d . . . .
H10A H 0.900450 0.798147 0.303759 0.109 Uiso 1 1 calc GR . . .
H10B H 0.874307 0.869912 0.256203 0.109 Uiso 1 1 calc GR . . .
H10C H 0.787655 0.783043 0.281057 0.109 Uiso 1 1 calc GR . . .
C11 C 0.6777(7) 1.4742(10) 0.2589(4) 0.064(2) Uani 1 1 d . . . .
H11A H 0.656232 1.475780 0.226087 0.077 Uiso 1 1 calc R . . .
H11B H 0.754056 1.485672 0.260027 0.077 Uiso 1 1 calc R . . .
C12 C 0.6266(8) 1.5851(11) 0.2838(4) 0.073(2) Uani 1 1 d . . . .
H12A H 0.640712 1.667634 0.267433 0.088 Uiso 1 1 calc R . . .
H12B H 0.550339 1.571756 0.284794 0.088 Uiso 1 1 calc R . . .
C13 C 0.4687(6) 0.9765(9) 0.2389(3) 0.0530(17) Uani 1 1 d . . . .
H13A H 0.433651 0.934909 0.265436 0.064 Uiso 1 1 calc R . . .
H13B H 0.422289 1.044403 0.226184 0.064 Uiso 1 1 calc R . . .
C14 C 0.4110(6) 0.8309(7) 0.1827(3) 0.0492(16) Uani 1 1 d . . . .
C15 C 0.4423(7) 0.7430(7) 0.1434(3) 0.0539(16) Uani 1 1 d . . . .
C16 C 0.3466(10) 0.6825(12) 0.1215(4) 0.089(3) Uani 1 1 d . . . .
H16A H 0.299180 0.751345 0.111339 0.134 Uiso 1 1 calc GR . . .
H16B H 0.311327 0.627285 0.144136 0.134 Uiso 1 1 calc GR . . .
H16C H 0.367495 0.629970 0.094899 0.134 Uiso 1 1 calc GR . . .
C17 C 0.5232(8) 0.6403(8) 0.1572(3) 0.063(2) Uani 1 1 d . . . .
H17A H 0.541346 0.587699 0.130179 0.095 Uiso 1 1 calc GR . . .
H17B H 0.494167 0.584134 0.181229 0.095 Uiso 1 1 calc GR . . .
H17C H 0.585742 0.683503 0.168915 0.095 Uiso 1 1 calc GR . . .
Br1B Br 0.22598(17) 0.62720(15) 0.63920(13) 0.0764(6) Uani 0.694(5) 1 d D P A 1
O1B O 0.3475(4) 0.5279(5) 0.4603(2) 0.0518(12) Uani 1 1 d . . . .
O2B O 0.4803(6) 0.5899(7) 0.3896(3) 0.0737(18) Uani 1 1 d . . . .
H2B H 0.522866 0.643445 0.378588 0.111 Uiso 1 1 calc GR . . .
O3B O 0.5261(5) 0.1827(7) 0.4088(3) 0.0625(14) Uani 1 1 d . . . .
O4B O 0.3788(7) -0.0635(8) 0.3692(3) 0.084(2) Uani 1 1 d . . . .
H4B H 0.387004 0.017130 0.366861 0.127 Uiso 1 1 calc GR . . .
O5B O 0.2159(5) 0.1317(7) 0.4829(3) 0.0655(16) Uani 1 1 d . . . .
O6B O 0.2104(5) 0.5703(9) 0.5365(3) 0.081(2) Uani 1 1 d . . . .
O7B O 0.0446(5) 0.6288(6) 0.5400(3) 0.0629(14) Uani 1 1 d . . . .
N1B N 0.3728(5) 0.1255(6) 0.4436(3) 0.0525(14) Uani 1 1 d . . . .
C1B C 0.4394(6) 0.4514(7) 0.4514(3) 0.0461(15) Uani 1 1 d . . . .
C2B C 0.3886(6) 0.3430(7) 0.4211(2) 0.0446(14) Uani 1 1 d . . . .
H2BA H 0.380337 0.373343 0.388539 0.054 Uiso 1 1 calc R . . .
C3B C 0.4386(6) 0.2108(8) 0.4224(3) 0.0478(15) Uani 1 1 d . . . .
C4B C 0.2824(6) 0.1862(8) 0.4597(3) 0.0496(16) Uani 1 1 d . . . .
C5B C 0.2820(6) 0.3238(8) 0.4438(3) 0.0479(15) Uani 1 1 d . . . .
H5B H 0.223592 0.341883 0.421975 0.057 Uiso 1 1 calc R . . .
C6B C 0.2890(6) 0.4295(8) 0.4834(3) 0.0494(16) Uani 1 1 d . . . .
C7B C 0.3669(6) 0.3777(9) 0.5185(3) 0.0529(17) Uani 1 1 d . . . .
H7B H 0.352343 0.344734 0.548363 0.063 Uiso 1 1 calc R . . .
C8B C 0.4586(7) 0.3882(8) 0.4987(3) 0.0504(16) Uani 1 1 d . . . .
H8B H 0.523598 0.361998 0.511184 0.060 Uiso 1 1 calc R . . .
C9B C 0.5239(8) 0.5318(8) 0.4309(3) 0.0582(18) Uani 1 1 d . . . .
H9B H 0.583469 0.474420 0.422122 0.070 Uiso 1 1 calc R . . .
C10B C 0.5615(9) 0.6344(9) 0.4643(4) 0.073(3) Uani 1 1 d . . . .
H10D H 0.619343 0.682585 0.450459 0.109 Uiso 1 1 calc GR . . .
H10E H 0.584948 0.592744 0.492827 0.109 Uiso 1 1 calc GR . . .
H10F H 0.504433 0.694462 0.471235 0.109 Uiso 1 1 calc GR . . .
C11B C 0.3937(7) -0.0124(8) 0.4503(4) 0.063(2) Uani 1 1 d . . . .
H11C H 0.368902 -0.039178 0.481185 0.076 Uiso 1 1 calc R . . .
H11D H 0.469593 -0.027801 0.448893 0.076 Uiso 1 1 calc R . . .
C12B C 0.3398(8) -0.0935(9) 0.4137(4) 0.070(2) Uani 1 1 d . . . .
H12C H 0.351085 -0.186770 0.420226 0.083 Uiso 1 1 calc R . . .
H12D H 0.264068 -0.076509 0.414579 0.083 Uiso 1 1 calc R . . .
C13B C 0.1867(7) 0.4804(9) 0.4997(3) 0.060(2) Uani 1 1 d . . . .
H13C H 0.149692 0.525142 0.474371 0.072 Uiso 1 1 calc R . . .
H13D H 0.142382 0.408677 0.511224 0.072 Uiso 1 1 calc R . . .
C14B C 0.1308(7) 0.6381(7) 0.5537(3) 0.0539(18) Uani 1 1 d . . . .
C15B C 0.1485(4) 0.7245(7) 0.5924(2) 0.097(4) Uani 1 1 d D . . .
C16B C 0.0727(10) 0.7948(15) 0.6131(7) 0.119(6) Uani 1 1 d . . . .
H16D H 0.006118 0.749320 0.610062 0.178 Uiso 1 1 calc GR . . .
H16E H 0.067839 0.880261 0.598467 0.178 Uiso 1 1 calc GR . . .
H16F H 0.089389 0.805511 0.645895 0.178 Uiso 1 1 calc GR . . .
C17B C 0.2337(11) 0.8239(16) 0.5788(7) 0.0764(6) Uani 0.694(5) 1 d D P A 1
H17G H 0.248924 0.880237 0.605205 0.115 Uiso 0.694(5) 1 calc GR P A 1
H17H H 0.209018 0.876861 0.552948 0.115 Uiso 0.694(5) 1 calc GR P A 1
H17I H 0.296977 0.777534 0.569690 0.115 Uiso 0.694(5) 1 calc GR P A 1
Br1C Br 0.2609(6) 0.8398(6) 0.5725(2) 0.110(2) Uani 0.306(5) 1 d D P A 2
O8 O 0.5810(8) 0.8310(8) 0.3771(4) 0.091(2) Uani 1 1 d . . . .
H8A H 0.604419 0.892543 0.359379 0.136 Uiso 1 1 d G . . .
H8C H 0.526875 0.864852 0.390552 0.136 Uiso 1 1 d G . . .
C17C C 0.190(4) 0.657(4) 0.6365(10) 0.110(2) Uani 0.306(5) 1 d D P A 2
H17D H 0.203828 0.565180 0.629846 0.165 Uiso 0.306(5) 1 calc GR P A 2
H17E H 0.137810 0.663363 0.661038 0.165 Uiso 0.306(5) 1 calc GR P A 2
H17F H 0.254351 0.699281 0.646458 0.165 Uiso 0.306(5) 1 calc GR P A 2

loop_
_atom_site_aniso_label
_atom_site_aniso_U_11
_atom_site_aniso_U_22
_atom_site_aniso_U_33
_atom_site_aniso_U_23
_atom_site_aniso_U_13
_atom_site_aniso_U_12
Br1 0.1208(9) 0.0707(5) 0.0463(5) -0.0010(5) 0.0102(5) 0.0094(5)
O1 0.050(3) 0.058(3) 0.038(2) -0.004(2) -0.002(2) -0.008(2)
O2 0.068(4) 0.083(4) 0.054(3) 0.017(3) -0.007(3) 0.001(3)
O3 0.060(4) 0.062(3) 0.103(5) 0.008(3) -0.032(4) -0.007(3)
O4 0.144(9) 0.165(10) 0.062(5) -0.012(6) -0.015(5) -0.032(9)
O5 0.055(3) 0.096(5) 0.060(4) 0.006(4) -0.022(3) 0.006(3)
O6 0.045(3) 0.089(4) 0.051(3) -0.028(3) -0.004(2) -0.005(3)
O7 0.050(3) 0.061(3) 0.057(3) -0.008(2) -0.006(2) -0.008(2)
N1 0.049(3) 0.067(4) 0.057(4) 0.015(3) -0.009(3) -0.008(3)
C1 0.039(3) 0.066(4) 0.037(3) -0.002(3) -0.006(3) -0.011(3)
C2 0.055(4) 0.056(4) 0.034(3) -0.003(3) -0.014(3) -0.001(3)
C3 0.050(4) 0.062(4) 0.054(4) 0.002(4) -0.018(3) -0.005(3)
C4 0.042(4) 0.074(5) 0.050(4) -0.004(4) -0.003(3) 0.003(3)
C5 0.042(4) 0.067(4) 0.037(3) -0.007(3) -0.005(3) -0.004(3)
C6 0.043(3) 0.064(4) 0.030(3) -0.004(3) -0.004(2) -0.008(3)
C7 0.052(4) 0.083(5) 0.028(3) 0.002(3) -0.004(3) -0.011(4)
C8 0.048(4) 0.078(5) 0.037(3) -0.001(3) 0.004(3) -0.007(4)
C9 0.054(4) 0.055(4) 0.047(4) 0.003(3) -0.008(3) -0.005(3)
C10 0.058(5) 0.070(5) 0.090(7) -0.011(5) 0.000(5) -0.001(4)
C11 0.055(5) 0.076(5) 0.061(5) 0.022(4) -0.001(4) -0.003(4)
C12 0.069(6) 0.074(5) 0.077(6) 0.004(5) -0.013(5) -0.009(4)
C13 0.042(3) 0.076(5) 0.041(3) -0.019(3) -0.004(3) -0.012(3)
C14 0.054(4) 0.053(3) 0.040(3) -0.002(3) -0.013(3) -0.006(3)
C15 0.073(5) 0.053(4) 0.036(3) -0.006(3) -0.005(3) 0.004(3)
C16 0.104(8) 0.082(6) 0.082(7) -0.045(6) -0.005(6) -0.025(6)
C17 0.090(6) 0.053(4) 0.045(4) -0.008(3) -0.016(4) 0.030(4)
Br1B 0.1190(15) 0.0667(8) 0.0436(7) 0.0025(6) -0.0187(7) 0.0053(8)
O1B 0.060(3) 0.056(3) 0.040(2) -0.008(2) -0.011(2) 0.012(2)
O2B 0.097(5) 0.067(4) 0.057(4) 0.013(3) -0.011(3) -0.003(3)
O3B 0.058(3) 0.068(3) 0.061(4) -0.017(3) 0.008(3) 0.004(3)
O4B 0.089(5) 0.081(4) 0.084(5) -0.018(4) -0.025(4) 0.008(4)
O5B 0.054(3) 0.082(4) 0.061(4) 0.002(3) 0.004(3) 0.000(3)
O6B 0.050(3) 0.123(6) 0.070(4) -0.058(4) -0.009(3) 0.015(3)
O7B 0.065(4) 0.064(3) 0.060(3) -0.002(3) -0.006(3) 0.012(3)
N1B 0.053(3) 0.059(3) 0.045(3) -0.004(3) -0.005(3) 0.004(3)
C1B 0.056(4) 0.052(4) 0.031(3) -0.004(3) -0.004(3) 0.010(3)
C2B 0.051(4) 0.057(4) 0.026(3) -0.007(3) -0.007(3) 0.005(3)
C3B 0.055(4) 0.055(4) 0.033(3) -0.011(3) 0.001(3) 0.005(3)
C4B 0.047(4) 0.063(4) 0.039(3) -0.004(3) -0.013(3) 0.003(3)
C5B 0.052(4) 0.060(4) 0.032(3) -0.008(3) -0.005(3) 0.010(3)
C6B 0.050(4) 0.066(4) 0.032(3) -0.014(3) -0.007(3) 0.010(3)
C7B 0.053(4) 0.079(5) 0.027(3) -0.011(3) -0.006(3) 0.008(3)
C8B 0.062(5) 0.063(4) 0.026(3) -0.006(3) -0.009(3) 0.006(3)
C9B 0.078(5) 0.056(4) 0.041(4) -0.006(3) -0.006(4) 0.003(4)
C10B 0.083(7) 0.059(5) 0.076(6) -0.009(4) -0.012(5) -0.007(4)
C11B 0.066(5) 0.061(4) 0.064(5) 0.008(4) -0.022(4) 0.007(4)
C12B 0.068(5) 0.052(4) 0.088(7) -0.001(4) -0.015(5) 0.004(4)
C13B 0.057(5) 0.075(5) 0.047(4) -0.027(4) -0.011(3) 0.013(4)
C14B 0.067(5) 0.053(4) 0.042(4) 0.000(3) -0.001(3) 0.009(3)
C15B 0.163(13) 0.070(5) 0.058(5) -0.012(5) -0.014(7) 0.023(7)
C16B 0.085(8) 0.102(9) 0.169(16) -0.076(10) 0.030(9) -0.004(7)
C17B 0.1190(15) 0.0667(8) 0.0436(7) 0.0025(6) -0.0187(7) 0.0053(8)
Br1C 0.149(5) 0.099(3) 0.081(3) 0.003(2) 0.007(3) -0.061(3)
O8 0.114(6) 0.067(4) 0.091(6) 0.023(4) 0.016(5) -0.010(4)
C17C 0.149(5) 0.099(3) 0.081(3) 0.003(2) 0.007(3) -0.061(3)

loop_
_atom_type_symbol
_atom_type_description
_atom_type_scat_dispersion_real
_atom_type_scat_dispersion_imag
_atom_type_scat_source
C C 0.0181 0.0091 'International Tables Vol C Tables 4.2.6.8 and 6.1.1.4'
H H 0.0000 0.0000 'International Tables Vol C Tables 4.2.6.8 and 6.1.1.4'
Br Br -0.6763 1.2805 'International Tables Vol C Tables 4.2.6.8 and 6.1.1.4'
N N 0.0311 0.0180 'International Tables Vol C Tables 4.2.6.8 and 6.1.1.4'
O O 0.0492 0.0322 'International Tables Vol C Tables 4.2.6.8 and 6.1.1.4'

loop_
_geom_angle_atom_site_label_1
_geom_angle_atom_site_label_2
_geom_angle_atom_site_label_3
_geom_angle
C6 O1 C1 96.3(5)
C14 O6 C13 114.5(6)
C3 N1 C4 112.3(7)
C3 N1 C11 124.8(7)
C4 N1 C11 122.4(7)
O1 C1 C2 100.1(6)
O1 C1 C8 100.9(5)
O1 C1 C9 111.9(6)
C8 C1 C2 107.9(6)
C9 C1 C2 117.2(6)
C9 C1 C8 116.4(6)
C3 C2 C1 113.8(7)
C3 C2 C5 105.0(6)
C5 C2 C1 101.4(5)
O3 C3 N1 124.1(8)
O3 C3 C2 127.3(7)
N1 C3 C2 108.6(6)
O5 C4 N1 123.4(9)
O5 C4 C5 127.7(8)
N1 C4 C5 108.9(6)
C2 C5 C6 101.6(6)
C4 C5 C2 105.2(6)
C4 C5 C6 113.5(6)
O1 C6 C5 100.4(5)
O1 C6 C7 101.2(6)
O1 C6 C13 111.4(6)
C7 C6 C5 106.6(6)
C7 C6 C13 120.4(6)
C13 C6 C5 114.2(6)
C8 C7 C6 106.5(6)
C7 C8 C1 105.2(6)
O2 C9 C1 106.8(7)
O2 C9 C10 112.2(8)
C10 C9 C1 111.9(7)
N1 C11 C12 112.4(8)
O4 C12 C11 108.3(10)
O6 C13 C6 106.0(6)
O6 C14 C15 111.8(7)
O7 C14 O6 123.4(7)
O7 C14 C15 124.9(7)
C14 C15 Br1 104.1(5)
C14 C15 C16 110.2(7)
C14 C15 C17 113.4(6)
C16 C15 Br1 108.0(7)
C16 C15 C17 112.0(8)
C17 C15 Br1 108.7(6)
C6B O1B C1B 97.3(5)
C14B O6B C13B 116.7(7)
C3B N1B C4B 112.1(7)
C3B N1B C11B 124.9(7)
C4B N1B C11B 123.0(8)
O1B C1B C2B 98.5(6)
O1B C1B C8B 101.7(6)
O1B C1B C9B 111.4(6)
C8B C1B C2B 105.5(6)
C9B C1B C2B 118.4(6)
C9B C1B C8B 118.4(7)
C3B C2B C1B 116.9(6)
C3B C2B C5B 104.7(6)
C5B C2B C1B 102.9(6)
O3B C3B N1B 124.1(8)
O3B C3B C2B 126.6(8)
N1B C3B C2B 109.2(6)
O5B C4B N1B 123.9(8)
O5B C4B C5B 127.1(7)
N1B C4B C5B 109.0(7)
C2B C5B C6B 99.9(6)
C4B C5B C2B 104.6(6)
C4B C5B C6B 115.4(6)
O1B C6B C5B 100.2(6)
O1B C6B C7B 102.4(6)
O1B C6B C13B 111.3(7)
C7B C6B C5B 106.3(6)
C13B C6B C5B 114.8(6)
C13B C6B C7B 119.4(6)
C8B C7B C6B 105.7(7)
C7B C8B C1B 106.2(7)
O2B C9B C1B 106.1(7)
O2B C9B C10B 111.3(8)
C1B C9B C10B 111.4(8)
N1B C11B C12B 111.0(7)
O4B C12B C11B 110.8(8)
O6B C13B C6B 105.8(6)
O6B C14B C15B 119.3(7)
O7B C14B O6B 123.5(8)
O7B C14B C15B 117.2(7)
C14B C15B Br1B 107.6(5)
C14B C15B C17B 108.6(10)
C14B C15B Br1C 105.0(6)
C14B C15B C17C 115(2)
C16B C15B Br1B 109.4(10)
C16B C15B C14B 124.0(8)
C16B C15B C17B 105.6(12)
C16B C15B Br1C 109.8(8)
C16B C15B C17C 97(2)
C17B C15B Br1B 98.9(7)
C17C C15B Br1C 105(2)

loop_
_geom_bond_atom_site_label_1
_geom_bond_atom_site_label_2
_geom_bond_distance
Br1 C15 1.968(8)
O1 C1 1.443(8)
O1 C6 1.442(9)
O2 C9 1.432(10)
O3 C3 1.213(10)
O4 C12 1.399(14)
O5 C4 1.235(10)
O6 C13 1.447(9)
O6 C14 1.329(9)
O7 C14 1.215(11)
N1 C3 1.382(11)
N1 C4 1.394(11)
N1 C11 1.458(11)
C1 C2 1.568(11)
C1 C8 1.525(10)
C1 C9 1.520(11)
C2 C3 1.515(11)
C2 C5 1.520(10)
C4 C5 1.499(12)
C5 C6 1.578(10)
C6 C7 1.500(10)
C6 C13 1.523(9)
C7 C8 1.321(11)
C9 C10 1.517(13)
C11 C12 1.501(16)
C14 C15 1.510(11)
C15 C16 1.518(13)
C15 C17 1.537(11)
Br1B C15B 1.9589(15)
O1B C1B 1.443(9)
O1B C6B 1.429(11)
O2B C9B 1.450(11)
O3B C3B 1.227(10)
O4B C12B 1.418(15)
O5B C4B 1.224(11)
O6B C13B 1.445(9)
O6B C14B 1.335(11)
O7B C14B 1.182(12)
N1B C3B 1.366(11)
N1B C4B 1.400(11)
N1B C11B 1.457(11)
C1B C2B 1.565(10)
C1B C8B 1.538(10)
C1B C9B 1.491(12)
C2B C3B 1.506(10)
C2B C5B 1.533(11)
C4B C5B 1.490(11)
C5B C6B 1.585(10)
C6B C7B 1.522(10)
C6B C13B 1.494(11)
C7B C8B 1.314(12)
C9B C10B 1.513(12)
C11B C12B 1.518(14)
C14B C15B 1.450(13)
C15B C16B 1.354(15)
C15B C17B 1.5503(11)
C15B Br1C 1.9575(15)
C15B C17C 1.5501(15)

loop_
_geom_hbond_atom_site_label_D
_geom_hbond_atom_site_label_H
_geom_hbond_atom_site_label_A
_geom_hbond_distance_DH
_geom_hbond_distance_HA
_geom_hbond_distance_DA
_geom_hbond_angle_DHA
_geom_hbond_site_symmetry_A
_geom_hbond_publ_flag
O2 H2 O8 0.84 2.32 2.704(12) 108.6 . yes
O2B H2B O8 0.84 2.07 2.823(11) 148.7 . yes
O8 H8A O2 0.87 2.18 2.704(12) 118.5 . yes
O8 H8C O4B 0.87 2.13 2.826(13) 136.3 1_565 yes

loop_
_twin_individual_id
_twin_individual_mass_fraction_refined
1 0.55(4)
2 0.45(4)
